data_2200589
loop_
_publ_author_name
'Kolitsch, Uwe'

_publ_section_title
;
Refinement of pyrobelonite, PbMn^II^VO~4~(OH), a member of the descloizite
group
;
_journal_name_full 'Acta Crystallographica, Section E'
_journal_page_first i119
_journal_page_last i121
_journal_paper_doi 10.1107/S1600536801020037
_journal_volume 57
_journal_year 2001
_chemical_formula_iupac 'Pb Mn V O4 (O H)'
_chemical_formula_structural 'Pb Mn O H (V O4)'
_chemical_formula_sum 'H Mn O5 Pb V'
_chemical_formula_weight 394.08
_chemical_name_common pyrobelonite
_space_group_IT_number 62
_symmetry_cell_setting orthorhombic
_symmetry_space_group_name_Hall '-P 2ac 2n'
_symmetry_space_group_name_H-M 'P n m a'
_cell_angle_alpha 90.00
_cell_angle_beta 90.00
_cell_angle_gamma 90.00
_cell_formula_units_Z 4
_cell_length_a 7.646(2)
_cell_length_b 6.1790(10)
_cell_length_c 9.507(2)
_cell_measurement_temperature 293(2)
_cell_volume 449.15(17)
_diffrn_ambient_temperature 293(2)
_exptl_crystal_density_diffrn 5.828
_cod_database_code 2200589

loop_
_symmetry_equiv_pos_as_xyz
'x, y, z'
'-x+1/2, -y, z+1/2'
'-x, y+1/2, -z'
'x+1/2, -y+1/2, -z+1/2'
'-x, -y, -z'
'x-1/2, y, -z-1/2'
'x, -y-1/2, z'
'-x-1/2, y-1/2, z-1/2'

loop_
_atom_site_label
_atom_site_fract_x
_atom_site_fract_y
_atom_site_fract_z
_atom_site_U_iso_or_equiv
_atom_site_adp_type
_atom_site_calc_flag
_atom_site_refinement_flags
_atom_site_occupancy
_atom_site_disorder_assembly
_atom_site_disorder_group
_atom_site_type_symbol
Pb .13286(2) .2500 .177529(19) .01086(11) Uani d S 1 . . Pb
Mn .0000 .0000 .5000 .00650(17) Uani d S 1 . . Mn
V .36513(9) .7500 .31118(9) .00422(19) Uani d S 1 . . V
O1 .1882(5) .7500 .4274(4) .0082(7) Uani d S 1 . . O
O2 .5407(5) .7500 .4133(4) .0178(8) Uani d S 1 . . O
O3 .3728(3) .5128(5) .2099(3) .0103(5) Uani d . 1 . . O
OH4 .1565(5) .2500 .4244(4) .0072(7) Uani d S 1 . . O
H .243(11) .2500 .465(8) .020 Uiso d S 1 . . H

loop_
_atom_site_aniso_label
_atom_site_aniso_U_11
_atom_site_aniso_U_22
_atom_site_aniso_U_33
_atom_site_aniso_U_12
_atom_site_aniso_U_13
_atom_site_aniso_U_23
Pb .01011(15) .01714(16) .00532(14) .000 .00006(5) .000
Mn .0089(3) .0049(4) .0057(3) -.0007(3) .0002(2) .0008(2)
V .0049(4) .0048(4) .0029(4) .000 .0012(2) .000
O1 .0099(17) .0087(16) .0058(15) .000 .0028(13) .000
O2 .0083(16) .034(2) .0106(17) .000 -.0038(13) .000
O3 .0137(12) .0084(13) .0089(12) .0012(9) .0027(8) -.0011(11)
OH4 .0050(14) .0068(17) .0098(18) .000 -.0031(12) .000

loop_
_geom_bond_atom_site_label_1
_geom_bond_atom_site_label_2
_geom_bond_site_symmetry_2
_geom_bond_distance
_geom_bond_publ_flag
Pb OH4 . 2.354(4) yes
Pb O3 . 2.470(3) yes
Pb O3 7_565 2.470(3) ?
Pb O1 2_564 2.744(4) yes
Pb O3 4_455 2.781(3) yes
Pb O3 6_556 2.781(3) ?
Pb O2 2_564 2.841(4) yes
Pb O2 6_546 3.2843(15) ?
Pb O2 6_556 3.2843(15) ?
Pb V 2_564 3.4829(11) ?
Mn OH4 5_556 2.082(3) yes
Mn OH4 . 2.082(3) ?
Mn O1 1_545 2.221(3) yes
Mn O1 5_566 2.221(3) ?
Mn O3 4_455 2.221(3) yes
Mn O3 8_656 2.221(3) ?
Mn Mn 3_556 3.0895(5) ?
Mn Mn 3_546 3.0895(5) ?
Mn Pb 5_556 3.5801(6) ?
Mn Pb 6_556 3.6214(6) ?
Mn Pb 2 3.6214(6) ?
V O2 . 1.656(4) yes
V O1 . 1.747(4) yes
V O3 . 1.755(3) yes
V O3 7_575 1.755(3) yes
V Pb 2_565 3.4829(11) ?
V Pb 6_666 3.7077(7) ?
V Pb 6_656 3.7077(7) ?
V Pb 1_565 3.7833(7) ?
O1 Mn 3_556 2.221(3) ?
O1 Mn 1_565 2.221(3) ?
O1 Pb 2_565 2.744(4) ?
O1 Pb 1_565 3.920(2) ?
O1 Pb 5_566 4.487(4) ?
O1 Pb 6_666 4.701(3) ?
O1 Pb 6_656 4.701(3) ?
O2 Pb 2_565 2.841(4) ?
O2 Pb 6_656 3.2843(15) ?
O2 Pb 6_666 3.2843(15) ?
O2 Pb 5_666 4.622(4) ?
O3 Mn 4 2.221(3) ?
O3 Pb 6_656 2.781(3) ?
O3 Pb 2_565 4.681(3) ?
OH4 Mn 3_556 2.082(3) ?
OH4 Pb 6_656 3.769(4) ?
OH4 Pb 6_556 4.120(4) ?
OH4 Pb 2_565 4.234(3) ?
OH4 Pb 2 4.234(3) ?
OH4 H . .77(9) ?
